data_1506270
loop_
_publ_author_name
'Lu, Jian-Mei'
'Shi, Min'

_publ_section_title
;
 Lewis acid catalyzed reaction of arylvinylidenecyclopropanes with
 acetals: a facile synthetic protocol for the preparation of indene
 derivatives.
;
_journal_issue 23
_journal_name_full 'Organic letters'
_journal_page_first 5317
_journal_page_last 5320
_journal_paper_doi 10.1021/ol062189a
_journal_volume 8
_journal_year 2006
_chemical_formula_sum 'C36 H26'
_chemical_formula_weight 458.57
_chemical_name_systematic
; 
 ? 
;
_space_group_IT_number 14
_symmetry_cell_setting monoclinic
_symmetry_space_group_name_Hall '-P 2ybc'
_symmetry_space_group_name_H-M 'P 1 21/c 1'
_atom_sites_solution_hydrogens geom
_atom_sites_solution_primary direct
_atom_sites_solution_secondary difmap
_audit_creation_method SHELXL-97
_cell_angle_alpha 90.00
_cell_angle_beta 95.915(5)
_cell_angle_gamma 90.00
_cell_formula_units_Z 4
_cell_length_a 14.792(3)
_cell_length_b 10.495(2)
_cell_length_c 16.383(3)
_cell_measurement_reflns_used 463
_cell_measurement_temperature 293(2)
_cell_measurement_theta_max 26.832
_cell_measurement_theta_min 4.617
_cell_volume 2529.8(8)
_computing_cell_refinement 'Bruker SMART'
_computing_data_collection 'Bruker SMART'
_computing_data_reduction 'Bruker SHELXTL'
_computing_molecular_graphics 'Bruker SHELXTL'
_computing_publication_material 'Bruker SHELXTL'
_computing_structure_refinement 'SHELXL-97 (Sheldrick, 1997)'
_computing_structure_solution 'SHELXS-97 (Sheldrick, 1990)'
_diffrn_ambient_temperature 293(2)
_diffrn_measured_fraction_theta_full 0.997
_diffrn_measured_fraction_theta_max 0.997
_diffrn_measurement_device_type 'CCD area detector'
_diffrn_measurement_method 'phi and omega scans'
_diffrn_radiation_monochromator graphite
_diffrn_radiation_source 'fine-focus sealed tube'
_diffrn_radiation_type MoK\a
_diffrn_radiation_wavelength 0.71073
_diffrn_reflns_av_R_equivalents 0.1580
_diffrn_reflns_av_sigmaI/netI 0.2193
_diffrn_reflns_limit_h_max 17
_diffrn_reflns_limit_h_min -17
_diffrn_reflns_limit_k_max 9
_diffrn_reflns_limit_k_min -12
_diffrn_reflns_limit_l_max 19
_diffrn_reflns_limit_l_min -19
_diffrn_reflns_number 12989
_diffrn_reflns_theta_full 25.50
_diffrn_reflns_theta_max 25.50
_diffrn_reflns_theta_min 2.31
_exptl_absorpt_coefficient_mu 0.068
_exptl_absorpt_correction_T_max 1.00000
_exptl_absorpt_correction_T_min 0.80787
_exptl_absorpt_correction_type empirical
_exptl_crystal_colour green
_exptl_crystal_density_diffrn 1.204
_exptl_crystal_density_method 'not measured'
_exptl_crystal_description plate
_exptl_crystal_F_000 968
_exptl_crystal_size_max 0.282
_exptl_crystal_size_mid 0.127
_exptl_crystal_size_min 0.025
_refine_diff_density_max 0.173
_refine_diff_density_min -0.173
_refine_diff_density_rms 0.048
_refine_ls_extinction_coef 0.0046(6)
_refine_ls_extinction_expression Fc^*^=kFc[1+0.001xFc^2^\l^3^/sin(2\q)]^-1/4^
_refine_ls_extinction_method SHELXL
_refine_ls_goodness_of_fit_ref 0.792
_refine_ls_hydrogen_treatment constr
_refine_ls_matrix_type full
_refine_ls_number_parameters 326
_refine_ls_number_reflns 4690
_refine_ls_number_restraints 0
_refine_ls_restrained_S_all 0.792
_refine_ls_R_factor_all 0.2298
_refine_ls_R_factor_gt 0.0715
_refine_ls_shift/su_max 0.022
_refine_ls_shift/su_mean 0.005
_refine_ls_structure_factor_coef Fsqd
_refine_ls_weighting_details 'calc w=1/[\s^2^(Fo^2^)+(0.0418P)^2^+0.0000P] where P=(Fo^2^+2Fc^2^)/3'
_refine_ls_weighting_scheme calc
_refine_ls_wR_factor_gt 0.1321
_refine_ls_wR_factor_ref 0.1827
_reflns_number_gt 1404
_reflns_number_total 4690
_reflns_threshold_expression >2sigma(I)
_cod_data_source_file ol062189asi20060905_031903.cif
_cod_data_source_block cd2667
_cod_depositor_comments
;
The following automatic conversions were performed:

'_symmetry_cell_setting' value 'Monoclinic' changed to 'monoclinic'
according to /home/saulius/struct/CIF-dictionaries/cif_core.dic
dictionary named 'cif_core.dic' version 2.4.1 from 2010-06-29.

Automatic conversion script
Id: cif_fix_values 1715 2011-07-08 13:25:40Z adriana 
;
_cod_original_cell_volume 2529.6(9)
_cod_original_sg_symbol_H-M P2(1)/c
_cod_database_code 1506270

loop_
_symmetry_equiv_pos_as_xyz
'x, y, z'
'-x, y+1/2, -z+1/2'
'-x, -y, -z'
'x, -y-1/2, z-1/2'

loop_
_atom_site_label
_atom_site_type_symbol
_atom_site_fract_x
_atom_site_fract_y
_atom_site_fract_z
_atom_site_U_iso_or_equiv
_atom_site_adp_type
_atom_site_occupancy
_atom_site_symmetry_multiplicity
_atom_site_calc_flag
_atom_site_refinement_flags
C1 C 0.8357(3) 0.1909(4) 0.3047(3) 0.0475(13) Uani 1 1 d .
C2 C 0.8576(3) 0.2697(4) 0.3773(3) 0.0465(12) Uani 1 1 d .
C3 C 0.8189(3) 0.3897(4) 0.3621(3) 0.0496(13) Uani 1 1 d .
C4 C 0.7701(3) 0.3936(4) 0.2780(3) 0.0585(14) Uani 1 1 d .
H4A H 0.7962 0.4571 0.2443 0.070 Uiso 1 1 calc R
H4B H 0.7060 0.4116 0.2795 0.070 Uiso 1 1 calc R
C5 C 0.7848(3) 0.2584(4) 0.2459(3) 0.0516(13) Uani 1 1 d .
C6 C 0.7417(3) 0.2174(4) 0.1661(3) 0.0497(13) Uani 1 1 d .
C7 C 0.7196(3) 0.2876(4) 0.0974(3) 0.0505(13) Uani 1 1 d .
C8 C 0.6705(3) 0.2105(5) 0.0336(3) 0.0520(13) Uani 1 1 d .
C9 C 0.6638(3) 0.0871(5) 0.0630(3) 0.0524(13) Uani 1 1 d .
C10 C 0.7104(3) 0.0797(4) 0.1489(3) 0.0548(14) Uani 1 1 d .
H10 H 0.7647 0.0266 0.1477 0.066 Uiso 1 1 calc R
C11 C 0.8686(3) 0.0577(4) 0.3000(3) 0.0480(13) Uani 1 1 d .
C12 C 0.9163(3) 0.0167(5) 0.2368(3) 0.0609(14) Uani 1 1 d .
H12 H 0.9299 0.0743 0.1968 0.073 Uiso 1 1 calc R
C13 C 0.9438(4) -0.1076(6) 0.2322(4) 0.0826(19) Uani 1 1 d .
H13 H 0.9735 -0.1348 0.1880 0.099 Uiso 1 1 calc R
C14 C 0.9274(4) -0.1913(6) 0.2929(4) 0.098(2) Uani 1 1 d .
H14 H 0.9470 -0.2753 0.2903 0.117 Uiso 1 1 calc R
C15 C 0.8830(4) -0.1526(5) 0.3568(4) 0.092(2) Uani 1 1 d .
H15 H 0.8719 -0.2103 0.3977 0.111 Uiso 1 1 calc R
C16 C 0.8542(3) -0.0288(5) 0.3616(3) 0.0643(15) Uani 1 1 d .
H16 H 0.8249 -0.0026 0.4063 0.077 Uiso 1 1 calc R
C17 C 0.9083(3) 0.2442(5) 0.4504(3) 0.0575(14) Uani 1 1 d .
H17 H 0.9340 0.1641 0.4606 0.069 Uiso 1 1 calc R
C18 C 0.9207(3) 0.3404(5) 0.5092(3) 0.0665(15) Uani 1 1 d .
H18 H 0.9549 0.3245 0.5590 0.080 Uiso 1 1 calc R
C19 C 0.8823(4) 0.4597(5) 0.4939(3) 0.0701(16) Uani 1 1 d .
H19 H 0.8911 0.5230 0.5337 0.084 Uiso 1 1 calc R
C20 C 0.8314(4) 0.4860(5) 0.4207(3) 0.0656(15) Uani 1 1 d .
H20 H 0.8060 0.5662 0.4105 0.079 Uiso 1 1 calc R
C21 C 0.7422(4) 0.4257(5) 0.0849(3) 0.0592(14) Uani 1 1 d .
C22 C 0.8306(4) 0.4704(5) 0.0991(3) 0.0706(16) Uani 1 1 d .
H22 H 0.8777 0.4148 0.1162 0.085 Uiso 1 1 calc R
C23 C 0.8482(5) 0.5991(7) 0.0877(4) 0.099(2) Uani 1 1 d .
H23 H 0.9073 0.6295 0.0982 0.119 Uiso 1 1 calc R
C24 C 0.7802(7) 0.6810(7) 0.0613(4) 0.113(3) Uani 1 1 d .
H24 H 0.7930 0.7665 0.0533 0.126 Uiso 1 1 calc R
C25 C 0.6929(6) 0.6378(6) 0.0465(4) 0.113(3) Uani 1 1 d .
H25 H 0.6462 0.6943 0.0297 0.128 Uiso 1 1 calc R
C26 C 0.6741(4) 0.5103(6) 0.0565(3) 0.0875(19) Uani 1 1 d .
H26 H 0.6150 0.4808 0.0440 0.105 Uiso 1 1 calc R
C27 C 0.6344(3) 0.2417(6) -0.0463(3) 0.0696(16) Uani 1 1 d .
H27 H 0.6385 0.3240 -0.0667 0.084 Uiso 1 1 calc R
C28 C 0.5923(4) 0.1454(6) -0.0936(3) 0.0765(17) Uani 1 1 d .
H28 H 0.5674 0.1641 -0.1467 0.092 Uiso 1 1 calc R
C29 C 0.5859(3) 0.0220(6) -0.0648(4) 0.0784(17) Uani 1 1 d .
H29 H 0.5574 -0.0408 -0.0983 0.094 Uiso 1 1 calc R
C30 C 0.6224(3) -0.0075(5) 0.0147(3) 0.0636(15) Uani 1 1 d .
H30 H 0.6188 -0.0900 0.0349 0.076 Uiso 1 1 calc R
C31 C 0.6534(3) 0.0231(5) 0.2106(3) 0.0530(13) Uani 1 1 d .
C32 C 0.5854(4) 0.0898(5) 0.2407(3) 0.0682(16) Uani 1 1 d .
H32 H 0.5758 0.1740 0.2243 0.082 Uiso 1 1 calc R
C33 C 0.5303(4) 0.0376(7) 0.2943(4) 0.092(2) Uani 1 1 d .
H33 H 0.4848 0.0859 0.3145 0.111 Uiso 1 1 calc R
C34 C 0.5434(5) -0.0869(7) 0.3177(4) 0.094(2) Uani 1 1 d .
H34 H 0.5060 -0.1233 0.3536 0.113 Uiso 1 1 calc R
C35 C 0.6100(5) -0.1581(6) 0.2894(4) 0.098(2) Uani 1 1 d .
H35 H 0.6186 -0.2422 0.3063 0.118 Uiso 1 1 calc R
C36 C 0.6659(4) -0.1043(5) 0.2344(3) 0.0796(18) Uani 1 1 d .
H36 H 0.7110 -0.1529 0.2139 0.095 Uiso 1 1 calc R

loop_
_atom_site_aniso_label
_atom_site_aniso_U_11
_atom_site_aniso_U_22
_atom_site_aniso_U_33
_atom_site_aniso_U_23
_atom_site_aniso_U_13
_atom_site_aniso_U_12
C1 0.051(3) 0.048(3) 0.044(3) 0.002(3) 0.008(3) -0.001(3)
C2 0.054(3) 0.054(3) 0.031(3) -0.004(2) 0.006(3) -0.001(3)
C3 0.060(3) 0.052(3) 0.038(3) -0.002(3) 0.011(3) -0.003(3)
C4 0.087(4) 0.039(3) 0.051(4) 0.001(2) 0.012(3) 0.002(3)
C5 0.072(4) 0.039(3) 0.045(3) -0.004(2) 0.010(3) -0.005(3)
C6 0.059(3) 0.048(3) 0.043(3) 0.000(3) 0.008(3) 0.008(3)
C7 0.065(4) 0.044(3) 0.045(4) 0.000(3) 0.014(3) 0.001(3)
C8 0.058(3) 0.054(4) 0.043(4) 0.006(3) 0.002(3) 0.005(3)
C9 0.052(3) 0.056(4) 0.050(4) -0.005(3) 0.010(3) 0.005(3)
C10 0.071(4) 0.046(3) 0.048(3) -0.003(2) 0.006(3) 0.002(3)
C11 0.055(3) 0.057(3) 0.033(3) 0.006(2) 0.006(3) 0.007(3)
C12 0.064(4) 0.067(4) 0.052(4) -0.009(3) 0.007(3) 0.003(3)
C13 0.071(4) 0.103(5) 0.071(5) -0.029(4) -0.003(4) 0.029(4)
C14 0.129(6) 0.068(5) 0.089(6) -0.005(4) -0.026(5) 0.037(4)
C15 0.149(6) 0.057(4) 0.069(5) 0.011(3) 0.001(4) 0.018(4)
C16 0.096(4) 0.052(4) 0.045(3) 0.004(3) 0.012(3) 0.006(3)
C17 0.064(4) 0.062(4) 0.048(4) -0.009(3) 0.013(3) -0.005(3)
C18 0.063(4) 0.088(4) 0.049(4) -0.008(3) 0.006(3) 0.005(3)
C19 0.084(4) 0.079(4) 0.050(4) -0.017(3) 0.015(3) -0.019(4)
C20 0.097(4) 0.052(3) 0.048(4) -0.004(3) 0.009(3) -0.009(3)
C21 0.073(4) 0.068(4) 0.037(3) 0.000(3) 0.007(3) 0.007(3)
C22 0.087(4) 0.072(4) 0.055(4) 0.001(3) 0.015(3) -0.011(4)
C23 0.151(7) 0.080(5) 0.074(5) -0.015(4) 0.052(5) -0.038(5)
C24 0.204(10) 0.061(5) 0.080(6) 0.004(4) 0.038(6) -0.031(6)
C25 0.179(8) 0.049(5) 0.140(7) 0.029(4) 0.009(6) 0.010(5)
C26 0.105(5) 0.074(5) 0.084(5) 0.010(4) 0.011(4) 0.014(4)
C27 0.072(4) 0.089(4) 0.049(4) 0.001(3) 0.008(3) -0.003(3)
C28 0.081(4) 0.103(5) 0.045(4) 0.004(4) 0.005(3) 0.004(4)
C29 0.059(4) 0.116(5) 0.058(4) -0.014(4) -0.002(3) -0.005(4)
C30 0.071(4) 0.063(4) 0.057(4) -0.012(3) 0.007(3) -0.003(3)
C31 0.058(3) 0.057(3) 0.042(3) -0.006(3) -0.001(3) -0.004(3)
C32 0.077(4) 0.071(4) 0.059(4) -0.004(3) 0.020(3) -0.006(3)
C33 0.107(5) 0.097(5) 0.078(5) -0.028(4) 0.033(4) -0.019(4)
C34 0.103(6) 0.111(6) 0.070(5) 0.008(4) 0.012(4) -0.040(5)
C35 0.106(6) 0.078(5) 0.113(6) 0.020(4) 0.020(5) -0.015(4)
C36 0.074(4) 0.075(5) 0.091(5) 0.013(3) 0.013(4) -0.001(3)

loop_
_atom_type_symbol
_atom_type_description
_atom_type_scat_dispersion_real
_atom_type_scat_dispersion_imag
_atom_type_scat_source
C C 0.0033 0.0016 'International Tables Vol C Tables 4.2.6.8 and 6.1.1.4'
H H 0.0000 0.0000 'International Tables Vol C Tables 4.2.6.8 and 6.1.1.4'

loop_
_geom_angle_atom_site_label_1
_geom_angle_atom_site_label_2
_geom_angle_atom_site_label_3
_geom_angle
C5 C1 C2 110.1(4)
C5 C1 C11 127.9(4)
C2 C1 C11 122.0(4)
C17 C2 C3 120.6(4)
C17 C2 C1 131.1(5)
C3 C2 C1 108.3(4)
C20 C3 C2 120.6(5)
C20 C3 C4 129.4(5)
C2 C3 C4 109.9(4)
C3 C4 C5 102.7(4)
C3 C4 H4A 111.2
C5 C4 H4A 111.2
C3 C4 H4B 111.2
C5 C4 H4B 111.2
H4A C4 H4B 109.1
C1 C5 C6 129.8(4)
C1 C5 C4 109.0(4)
C6 C5 C4 121.0(4)
C7 C6 C5 129.0(4)
C7 C6 C10 108.5(4)
C5 C6 C10 122.5(4)
C6 C7 C8 110.7(4)
C6 C7 C21 126.7(5)
C8 C7 C21 122.5(4)
C9 C8 C27 120.6(5)
C9 C8 C7 108.5(4)
C27 C8 C7 131.0(5)
C30 C9 C8 121.2(5)
C30 C9 C10 129.5(5)
C8 C9 C10 109.3(4)
C9 C10 C31 114.5(4)
C9 C10 C6 102.9(4)
C31 C10 C6 115.4(4)
C9 C10 H10 107.9
C31 C10 H10 107.9
C6 C10 H10 107.9
C12 C11 C16 118.0(5)
C12 C11 C1 121.9(4)
C16 C11 C1 120.1(4)
C13 C12 C11 121.1(5)
C13 C12 H12 119.5
C11 C12 H12 119.5
C14 C13 C12 119.7(6)
C14 C13 H13 120.2
C12 C13 H13 120.2
C15 C14 C13 120.4(6)
C15 C14 H14 119.8
C13 C14 H14 119.8
C14 C15 C16 120.4(6)
C14 C15 H15 119.8
C16 C15 H15 119.8
C15 C16 C11 120.3(5)
C15 C16 H16 119.8
C11 C16 H16 119.8
C2 C17 C18 118.9(5)
C2 C17 H17 120.6
C18 C17 H17 120.6
C19 C18 C17 120.4(5)
C19 C18 H18 119.8
C17 C18 H18 119.8
C20 C19 C18 121.0(5)
C20 C19 H19 119.5
C18 C19 H19 119.5
C19 C20 C3 118.5(5)
C19 C20 H20 120.8
C3 C20 H20 120.8
C26 C21 C22 118.7(5)
C26 C21 C7 119.9(5)
C22 C21 C7 121.4(5)
C21 C22 C23 119.5(6)
C21 C22 H22 120.3
C23 C22 H22 120.3
C24 C23 C22 120.9(7)
C24 C23 H23 119.6
C22 C23 H23 119.6
C23 C24 C25 120.1(8)
C23 C24 H24 119.9
C25 C24 H24 119.9
C24 C25 C26 119.9(7)
C24 C25 H25 120.0
C26 C25 H25 120.0
C25 C26 C21 120.9(6)
C25 C26 H26 119.6
C21 C26 H26 119.6
C28 C27 C8 117.3(5)
C28 C27 H27 121.3
C8 C27 H27 121.3
C29 C28 C27 122.3(6)
C29 C28 H28 118.8
C27 C28 H28 118.8
C28 C29 C30 119.6(5)
C28 C29 H29 120.2
C30 C29 H29 120.2
C9 C30 C29 119.0(5)
C9 C30 H30 120.5
C29 C30 H30 120.5
C32 C31 C36 118.2(5)
C32 C31 C10 121.8(5)
C36 C31 C10 119.8(5)
C31 C32 C33 122.5(5)
C31 C32 H32 118.8
C33 C32 H32 118.8
C34 C33 C32 118.9(6)
C34 C33 H33 120.5
C32 C33 H33 120.5
C35 C34 C33 121.1(6)
C35 C34 H34 119.5
C33 C34 H34 119.5
C34 C35 C36 119.7(6)
C34 C35 H35 120.2
C36 C35 H35 120.2
C31 C36 C35 119.6(5)
C31 C36 H36 120.2
C35 C36 H36 120.2

loop_
_geom_bond_atom_site_label_1
_geom_bond_atom_site_label_2
_geom_bond_distance
C1 C5 1.359(6)
C1 C2 1.458(6)
C1 C11 1.486(6)
C2 C17 1.372(6)
C2 C3 1.395(6)
C3 C20 1.392(6)
C3 C4 1.489(6)
C4 C5 1.536(5)
C4 H4A 0.9700
C4 H4B 0.9700
C5 C6 1.459(6)
C6 C7 1.356(6)
C6 C10 1.534(6)
C7 C8 1.456(6)
C7 C21 1.506(6)
C8 C9 1.390(6)
C8 C27 1.399(6)
C9 C30 1.373(6)
C9 C10 1.505(6)
C10 C31 1.504(6)
C10 H10 0.9800
C11 C12 1.379(5)
C11 C16 1.390(5)
C12 C13 1.371(6)
C12 H12 0.9300
C13 C14 1.367(7)
C13 H13 0.9300
C14 C15 1.355(7)
C14 H14 0.9300
C15 C16 1.372(6)
C15 H15 0.9300
C16 H16 0.9300
C17 C18 1.394(6)
C17 H17 0.9300
C18 C19 1.387(6)
C18 H18 0.9300
C19 C20 1.377(6)
C19 H19 0.9300
C20 H20 0.9300
C21 C26 1.386(6)
C21 C22 1.387(6)
C22 C23 1.392(7)
C22 H22 0.9300
C23 C24 1.360(8)
C23 H23 0.9300
C24 C25 1.366(9)
C24 H24 0.9300
C25 C26 1.379(7)
C25 H25 0.9300
C26 H26 0.9300
C27 C28 1.383(6)
C27 H27 0.9300
C28 C29 1.385(6)
C28 H28 0.9300
C29 C30 1.392(6)
C29 H29 0.9300
C30 H30 0.9300
C31 C32 1.358(6)
C31 C36 1.400(6)
C32 C33 1.373(6)
C32 H32 0.9300
C33 C34 1.370(7)
C33 H33 0.9300
C34 C35 1.356(7)
C34 H34 0.9300
C35 C36 1.402(7)
C35 H35 0.9300
C36 H36 0.9300

loop_
_geom_torsion_atom_site_label_1
_geom_torsion_atom_site_label_2
_geom_torsion_atom_site_label_3
_geom_torsion_atom_site_label_4
_geom_torsion
C5 C1 C2 C17 -178.4(5)
C11 C1 C2 C17 0.4(7)
C5 C1 C2 C3 -0.1(5)
C11 C1 C2 C3 178.6(4)
C17 C2 C3 C20 0.4(7)
C1 C2 C3 C20 -178.1(4)
C17 C2 C3 C4 178.2(4)
C1 C2 C3 C4 -0.3(5)
C20 C3 C4 C5 178.1(4)
C2 C3 C4 C5 0.5(5)
C2 C1 C5 C6 -175.0(4)
C11 C1 C5 C6 6.4(8)
C2 C1 C5 C4 0.5(5)
C11 C1 C5 C4 -178.2(4)
C3 C4 C5 C1 -0.6(5)
C3 C4 C5 C6 175.3(4)
C1 C5 C6 C7 -154.1(5)
C4 C5 C6 C7 31.0(8)
C1 C5 C6 C10 28.1(8)
C4 C5 C6 C10 -146.8(4)
C5 C6 C7 C8 -175.2(4)
C10 C6 C7 C8 2.9(5)
C5 C6 C7 C21 5.7(8)
C10 C6 C7 C21 -176.2(4)
C6 C7 C8 C9 -1.5(5)
C21 C7 C8 C9 177.6(4)
C6 C7 C8 C27 179.8(5)
C21 C7 C8 C27 -1.1(8)
C27 C8 C9 C30 0.4(7)
C7 C8 C9 C30 -178.4(4)
C27 C8 C9 C10 178.3(4)
C7 C8 C9 C10 -0.5(5)
C30 C9 C10 C31 -54.3(7)
C8 C9 C10 C31 128.0(4)
C30 C9 C10 C6 179.7(4)
C8 C9 C10 C6 2.1(5)
C7 C6 C10 C9 -3.0(5)
C5 C6 C10 C9 175.2(4)
C7 C6 C10 C31 -128.4(4)
C5 C6 C10 C31 49.8(6)
C5 C1 C11 C12 52.7(7)
C2 C1 C11 C12 -125.8(5)
C5 C1 C11 C16 -129.2(5)
C2 C1 C11 C16 52.2(6)
C16 C11 C12 C13 3.9(7)
C1 C11 C12 C13 -178.0(5)
C11 C12 C13 C14 -2.9(9)
C12 C13 C14 C15 1.0(10)
C13 C14 C15 C16 -0.3(10)
C14 C15 C16 C11 1.4(9)
C12 C11 C16 C15 -3.1(8)
C1 C11 C16 C15 178.8(5)
C3 C2 C17 C18 -0.2(7)
C1 C2 C17 C18 177.9(4)
C2 C17 C18 C19 0.0(7)
C17 C18 C19 C20 0.0(7)
C18 C19 C20 C3 0.3(7)
C2 C3 C20 C19 -0.4(7)
C4 C3 C20 C19 -177.8(4)
C6 C7 C21 C26 -128.5(6)
C8 C7 C21 C26 52.5(6)
C6 C7 C21 C22 53.2(7)
C8 C7 C21 C22 -125.8(5)
C26 C21 C22 C23 2.4(8)
C7 C21 C22 C23 -179.3(4)
C21 C22 C23 C24 -1.2(9)
C22 C23 C24 C25 0.7(11)
C23 C24 C25 C26 -1.5(12)
C24 C25 C26 C21 2.8(11)
C22 C21 C26 C25 -3.2(8)
C7 C21 C26 C25 178.4(5)
C9 C8 C27 C28 0.1(7)
C7 C8 C27 C28 178.7(5)
C8 C27 C28 C29 -0.5(8)
C27 C28 C29 C30 0.3(8)
C8 C9 C30 C29 -0.6(7)
C10 C9 C30 C29 -178.0(4)
C28 C29 C30 C9 0.3(7)
C9 C10 C31 C32 -75.7(6)
C6 C10 C31 C32 43.4(6)
C9 C10 C31 C36 100.1(5)
C6 C10 C31 C36 -140.7(5)
C36 C31 C32 C33 1.3(8)
C10 C31 C32 C33 177.2(5)
C31 C32 C33 C34 -0.9(9)
C32 C33 C34 C35 0.6(10)
C33 C34 C35 C36 -0.8(10)
C32 C31 C36 C35 -1.4(8)
C10 C31 C36 C35 -177.4(5)
C34 C35 C36 C31 1.2(9)
